data_2232790
loop_
_publ_author_name
'Kandri Rodi, Youssef'
'Ouazzani Chahdi, Fouad'
'Essassi, El Mokhtar'
'Luis, Santiago V.'
'Bolte, Michael'
'El Ammari, Lahcen'

_publ_section_title
;
 5-Chloro-1-nonyl-1<i>H</i>-benzimidazol-2(3<i>H</i>)-one
;
_journal_coeditor_code IM2336
_journal_issue 12
_journal_name_full 'Acta Crystallographica Section E'
_journal_page_first o3340
_journal_page_last o3341
_journal_paper_doi 10.1107/S1600536811047829
_journal_volume 67
_journal_year 2011
_chemical_formula_iupac 'C16 H23 Cl N2 O'
_chemical_formula_moiety 'C16 H23 Cl N2 O'
_chemical_formula_sum 'C16 H23 Cl N2 O'
_chemical_formula_weight 294.81
_chemical_name_systematic
;
5-Chloro-1-nonyl-1<i>H</i>-benzimidazol-2(3<i>H</i>)-one
;
_space_group_IT_number 2
_symmetry_cell_setting triclinic
_symmetry_space_group_name_Hall '-P 1'
_symmetry_space_group_name_H-M 'P -1'
_atom_sites_solution_hydrogens geom
_atom_sites_solution_primary direct
_atom_sites_solution_secondary difmap
_audit_creation_method SHELXL-97
_cell_angle_alpha 71.807(3)
_cell_angle_beta 86.612(2)
_cell_angle_gamma 80.709(2)
_cell_formula_units_Z 4
_cell_length_a 5.51441(17)
_cell_length_b 15.6507(4)
_cell_length_c 20.0540(6)
_cell_measurement_reflns_used 5000
_cell_measurement_temperature 296(2)
_cell_measurement_theta_max 50
_cell_measurement_theta_min 5
_cell_volume 1622.59(9)
_computing_cell_refinement 'CrysAlis PRO (Agilent, 2011)'
_computing_data_collection 'CrysAlis PRO (Agilent, 2011)'
_computing_data_reduction 'CrysAlis PRO (Agilent, 2011)'
_computing_molecular_graphics 'XP (Sheldrick, 2008)'
_computing_publication_material 'SHELXL97 (Sheldrick, 2008)'
_computing_structure_refinement 'SHELXL97 (Sheldrick, 2008)'
_computing_structure_solution 'SHELXS97 (Sheldrick, 2008)'
_diffrn_ambient_temperature 296(2)
_diffrn_detector_area_resol_mean 10.4051
_diffrn_measured_fraction_theta_full 0.999
_diffrn_measured_fraction_theta_max 0.983
_diffrn_measurement_device_type 'Agilent SuperNova Dual (Cu at zero) Atlas'
_diffrn_measurement_method \w
_diffrn_radiation_monochromator mirror
_diffrn_radiation_source 'SuperNova (Cu) X-ray Source'
_diffrn_radiation_type CuK\a
_diffrn_radiation_wavelength 1.54184
_diffrn_reflns_av_R_equivalents 0.0312
_diffrn_reflns_av_sigmaI/netI 0.0178
_diffrn_reflns_limit_h_max 6
_diffrn_reflns_limit_h_min -6
_diffrn_reflns_limit_k_max 19
_diffrn_reflns_limit_k_min -19
_diffrn_reflns_limit_l_max 24
_diffrn_reflns_limit_l_min -24
_diffrn_reflns_number 31859
_diffrn_reflns_theta_full 68.00
_diffrn_reflns_theta_max 73.45
_diffrn_reflns_theta_min 3.01
_diffrn_standards_number 0
_exptl_absorpt_coefficient_mu 2.057
_exptl_absorpt_correction_T_max 0.720
_exptl_absorpt_correction_T_min 0.640
_exptl_absorpt_correction_type multi-scan
_exptl_absorpt_process_details '(SADABS; Sheldrick, 1996)'
_exptl_crystal_colour yellow
_exptl_crystal_density_diffrn 1.207
_exptl_crystal_density_method 'not measured'
_exptl_crystal_description block
_exptl_crystal_F_000 632
_exptl_crystal_size_max 0.43
_exptl_crystal_size_mid 0.20
_exptl_crystal_size_min 0.16
_refine_diff_density_max 0.460
_refine_diff_density_min -0.322
_refine_ls_extinction_coef 0.0031(3)
_refine_ls_extinction_expression Fc^*^=kFc[1+0.001xFc^2^\l^3^/sin(2\q)]^-1/4^
_refine_ls_extinction_method SHELXL
_refine_ls_goodness_of_fit_ref 1.032
_refine_ls_hydrogen_treatment mixed
_refine_ls_matrix_type full
_refine_ls_number_parameters 379
_refine_ls_number_reflns 6416
_refine_ls_number_restraints 9
_refine_ls_restrained_S_all 1.064
_refine_ls_R_factor_all 0.0491
_refine_ls_R_factor_gt 0.0437
_refine_ls_shift/su_max 0.000
_refine_ls_shift/su_mean 0.000
_refine_ls_structure_factor_coef Fsqd
_refine_ls_weighting_details 'calc w=1/[\s^2^(Fo^2^)+(0.0609P)^2^+0.6580P] where P=(Fo^2^+2Fc^2^)/3'
_refine_ls_weighting_scheme calc
_refine_ls_wR_factor_gt 0.1186
_refine_ls_wR_factor_ref 0.1239
_reflns_number_gt 5705
_reflns_number_total 6416
_reflns_threshold_expression >2\s(I)
_cod_data_source_file im2336.cif
_cod_data_source_block I
_cod_original_cell_volume 1622.59(8)
_cod_database_code 2232790
_cod_database_fobs_code 2232790

loop_
_symmetry_equiv_pos_as_xyz
'x, y, z'
'-x, -y, -z'

loop_
_atom_site_type_symbol
_atom_site_label
_atom_site_fract_x
_atom_site_fract_y
_atom_site_fract_z
_atom_site_U_iso_or_equiv
_atom_site_adp_type
_atom_site_calc_flag
_atom_site_refinement_flags
_atom_site_occupancy
_atom_site_symmetry_multiplicity
_atom_site_disorder_assembly
_atom_site_disorder_group
Cl Cl1 0.25688(10) 1.14681(4) 0.21378(3) 0.05904(16) Uani d . 1 1 . .
O O1 0.9124(2) 0.88615(9) 0.54464(7) 0.0510(3) Uani d . 1 1 . .
N N1 0.6002(3) 0.87446(10) 0.47672(8) 0.0432(3) Uani d . 1 1 . .
N N2 0.7802(3) 0.99710(11) 0.44015(8) 0.0434(3) Uani d . 1 1 . .
H H2 0.873(4) 1.0339(15) 0.4395(11) 0.049(6) Uiso d . 1 1 . .
C C1 0.4881(3) 0.92923(12) 0.41404(9) 0.0409(4) Uani d . 1 1 . .
C C2 0.6050(3) 1.00686(12) 0.39072(9) 0.0400(4) Uani d . 1 1 . .
C C3 0.5395(3) 1.07491(12) 0.32944(9) 0.0434(4) Uani d . 1 1 . .
H H3 0.6185 1.1259 0.3135 0.052 Uiso calc R 1 1 . .
C C4 0.3486(3) 1.06323(13) 0.29259(9) 0.0441(4) Uani d . 1 1 . .
C C5 0.2297(3) 0.98786(14) 0.31460(10) 0.0469(4) Uani d . 1 1 . .
H H5 0.1026 0.9832 0.2881 0.056 Uiso calc R 1 1 . .
C C6 0.2996(3) 0.91879(13) 0.37635(10) 0.0463(4) Uani d . 1 1 . .
H H6 0.2220 0.8674 0.3917 0.056 Uiso calc R 1 1 . .
C C7 0.7793(3) 0.91679(13) 0.49246(9) 0.0430(4) Uani d . 1 1 . .
C C11 0.5279(4) 0.79200(14) 0.52610(10) 0.0521(5) Uani d . 1 1 . .
H H11A 0.3529 0.7936 0.5218 0.063 Uiso calc R 1 1 . .
H H11B 0.5576 0.7914 0.5734 0.063 Uiso calc R 1 1 . .
C C12 0.6626(4) 0.70491(14) 0.51532(11) 0.0555(5) Uani d . 1 1 . .
H H12A 0.8369 0.7087 0.5110 0.067 Uiso calc R 1 1 . .
H H12B 0.6391 0.6548 0.5570 0.067 Uiso calc R 1 1 . .
C C13 0.5848(4) 0.68309(13) 0.45206(11) 0.0526(5) Uani d . 1 1 . .
H H13A 0.6122 0.7321 0.4100 0.063 Uiso calc R 1 1 . .
H H13B 0.4102 0.6797 0.4557 0.063 Uiso calc R 1 1 . .
C C14 0.7238(4) 0.59384(14) 0.44517(12) 0.0573(5) Uani d . 1 1 . .
H H14A 0.8975 0.5986 0.4395 0.069 Uiso calc R 1 1 . .
H H14B 0.7032 0.5457 0.4884 0.069 Uiso calc R 1 1 . .
C C15 0.6427(4) 0.56742(13) 0.38457(12) 0.0578(5) Uani d . 1 1 . .
H H15A 0.6546 0.6168 0.3415 0.069 Uiso calc R 1 1 . .
H H15B 0.4716 0.5589 0.3916 0.069 Uiso calc R 1 1 . .
C C16 0.7941(5) 0.48115(16) 0.37656(15) 0.0746(7) Uani d . 1 1 A .
H H16A 0.9640 0.4908 0.3680 0.090 Uiso calc R 1 1 . .
H H16B 0.7876 0.4326 0.4205 0.090 Uiso calc R 1 1 . .
C C17 0.7129(7) 0.4510(2) 0.31899(18) 0.0965(10) Uani d D 1 1 . .
H H17A 0.7396 0.4950 0.2739 0.116 Uiso calc PR 0.746(7) 1 A 1
H H17B 0.5388 0.4469 0.3241 0.116 Uiso calc PR 0.746(7) 1 A 1
H H17C 0.6367 0.5062 0.2847 0.116 Uiso calc PR 0.254(7) 1 A 2
H H17D 0.5809 0.4166 0.3392 0.116 Uiso calc PR 0.254(7) 1 A 2
C C18 0.8622(12) 0.3558(3) 0.3220(2) 0.118(2) Uani d PD 0.746(7) 1 A 1
H H18A 1.0352 0.3620 0.3170 0.141 Uiso calc PR 0.746(7) 1 A 1
H H18B 0.8392 0.3142 0.3684 0.141 Uiso calc PR 0.746(7) 1 A 1
C C19 0.8116(13) 0.3189(4) 0.2768(4) 0.167(3) Uani d PD 0.746(7) 1 A 1
H H19A 0.9265 0.2645 0.2810 0.250 Uiso calc PR 0.746(7) 1 A 1
H H19B 0.8222 0.3606 0.2304 0.250 Uiso calc PR 0.746(7) 1 A 1
H H19C 0.6481 0.3040 0.2853 0.250 Uiso calc PR 0.746(7) 1 A 1
C C18' 0.869(2) 0.3959(10) 0.2756(8) 0.095(4) Uiso d PD 0.254(7) 1 A 2
H H18C 0.7580 0.3612 0.2632 0.115 Uiso calc PR 0.254(7) 1 A 2
H H18D 0.9086 0.4405 0.2321 0.115 Uiso calc PR 0.254(7) 1 A 2
C C19' 1.056(2) 0.3440(8) 0.2934(7) 0.084(4) Uiso d PD 0.254(7) 1 A 2
H H19D 1.1224 0.3233 0.2548 0.126 Uiso calc PR 0.254(7) 1 A 2
H H19E 1.0224 0.2929 0.3321 0.126 Uiso calc PR 0.254(7) 1 A 2
H H19F 1.1727 0.3744 0.3073 0.126 Uiso calc PR 0.254(7) 1 A 2
Cl Cl1A 1.08169(10) -0.26825(3) 0.31097(3) 0.06033(16) Uani d . 1 1 . .
O O1A 1.2494(2) 0.09656(8) -0.01986(6) 0.0430(3) Uani d . 1 1 . .
N N1A 0.9635(2) 0.06117(9) 0.07076(7) 0.0368(3) Uani d . 1 1 . .
N N2A 1.3088(2) -0.03410(9) 0.07700(7) 0.0367(3) Uani d . 1 1 . .
H H2A 1.445(4) -0.0579(13) 0.0637(10) 0.042(5) Uiso d . 1 1 . .
C C1A 0.9508(3) -0.01099(11) 0.13176(9) 0.0347(3) Uani d . 1 1 . .
C C2A 1.1701(3) -0.07145(11) 0.13562(9) 0.0345(3) Uani d . 1 1 . .
C C3A 1.2157(3) -0.15133(11) 0.18992(9) 0.0386(4) Uani d . 1 1 . .
H H3A 1.3617 -0.1914 0.1927 0.046 Uiso calc R 1 1 . .
C C4A 1.0307(3) -0.16868(12) 0.24037(9) 0.0414(4) Uani d . 1 1 . .
C C5A 0.8119(3) -0.11037(13) 0.23750(9) 0.0425(4) Uani d . 1 1 . .
H H5A 0.6934 -0.1251 0.2724 0.051 Uiso calc R 1 1 . .
C C6A 0.7689(3) -0.02980(12) 0.18245(9) 0.0395(4) Uani d . 1 1 . .
H H6A 0.6228 0.0102 0.1798 0.047 Uiso calc R 1 1 . .
C C7A 1.1823(3) 0.04634(11) 0.03651(9) 0.0358(3) Uani d . 1 1 . .
C C11A 0.7749(3) 0.13966(11) 0.04375(9) 0.0394(4) Uani d . 1 1 . .
H H11C 0.6153 0.1195 0.0505 0.047 Uiso calc R 1 1 . .
H H11D 0.8009 0.1657 -0.0063 0.047 Uiso calc R 1 1 . .
C C12A 0.7736(3) 0.21293(11) 0.07887(10) 0.0403(4) Uani d . 1 1 . .
H H12C 0.9238 0.2394 0.0667 0.048 Uiso calc R 1 1 . .
H H12D 0.7690 0.1857 0.1294 0.048 Uiso calc R 1 1 . .
C C13A 0.5537(3) 0.28753(11) 0.05638(10) 0.0416(4) Uani d . 1 1 . .
H H13C 0.4042 0.2603 0.0661 0.050 Uiso calc R 1 1 . .
H H13D 0.5634 0.3166 0.0061 0.050 Uiso calc R 1 1 . .
C C14A 0.5394(3) 0.35946(12) 0.09357(11) 0.0477(4) Uani d . 1 1 . .
H H14C 0.5532 0.3293 0.1437 0.057 Uiso calc R 1 1 . .
H H14D 0.6785 0.3920 0.0788 0.057 Uiso calc R 1 1 . .
C C15A 0.3046(3) 0.42779(12) 0.07968(11) 0.0486(4) Uani d . 1 1 . .
H H15C 0.1654 0.3954 0.0950 0.058 Uiso calc R 1 1 . .
H H15D 0.2899 0.4577 0.0295 0.058 Uiso calc R 1 1 . .
C C16A 0.2936(4) 0.49973(13) 0.11649(12) 0.0521(5) Uani d . 1 1 . .
H H16C 0.4253 0.5352 0.0984 0.062 Uiso calc R 1 1 . .
H H16D 0.3220 0.4696 0.1662 0.062 Uiso calc R 1 1 . .
C C17A 0.0511(4) 0.56397(13) 0.10765(12) 0.0513(5) Uani d D 1 1 . .
H H17E 0.0253 0.5955 0.0581 0.062 Uiso calc R 1 1 . .
H H17F -0.0811 0.5283 0.1244 0.062 Uiso calc R 1 1 . .
C C18A 0.0374(4) 0.63392(15) 0.14628(14) 0.0618(6) Uani d D 1 1 . .
H H18E 0.0751 0.6027 0.1953 0.074 Uiso calc R 1 1 . .
H H18F 0.1612 0.6728 0.1271 0.074 Uiso calc R 1 1 . .
C C19A -0.2113(4) 0.69262(15) 0.14139(15) 0.0666(6) Uani d D 1 1 . .
H H19G -0.2089 0.7353 0.1668 0.100 Uiso calc R 1 1 . .
H H19H -0.3346 0.6548 0.1613 0.100 Uiso calc R 1 1 . .
H H19I -0.2483 0.7250 0.0930 0.100 Uiso calc R 1 1 . .

loop_
_atom_site_aniso_label
_atom_site_aniso_U_11
_atom_site_aniso_U_22
_atom_site_aniso_U_33
_atom_site_aniso_U_12
_atom_site_aniso_U_13
_atom_site_aniso_U_23
Cl1 0.0582(3) 0.0627(3) 0.0485(3) 0.0098(2) -0.0121(2) -0.0134(2)
O1 0.0467(7) 0.0585(8) 0.0468(7) -0.0017(6) -0.0114(6) -0.0160(6)
N1 0.0388(8) 0.0488(8) 0.0421(8) -0.0026(6) -0.0022(6) -0.0155(6)
N2 0.0385(8) 0.0489(8) 0.0446(8) -0.0044(7) -0.0046(6) -0.0173(7)
C1 0.0345(8) 0.0476(9) 0.0414(9) 0.0018(7) 0.0004(7) -0.0191(7)
C2 0.0326(8) 0.0486(9) 0.0417(9) 0.0009(7) -0.0006(7) -0.0216(7)
C3 0.0403(9) 0.0458(9) 0.0444(9) 0.0003(7) 0.0009(7) -0.0180(8)
C4 0.0389(9) 0.0520(10) 0.0409(9) 0.0072(7) -0.0030(7) -0.0199(8)
C5 0.0350(9) 0.0607(11) 0.0495(10) 0.0022(8) -0.0059(7) -0.0269(9)
C6 0.0378(9) 0.0531(10) 0.0513(10) -0.0031(8) -0.0009(8) -0.0225(8)
C7 0.0361(9) 0.0513(10) 0.0429(9) 0.0024(7) -0.0026(7) -0.0202(8)
C11 0.0491(11) 0.0587(11) 0.0450(10) -0.0084(9) 0.0010(8) -0.0111(9)
C12 0.0517(11) 0.0519(11) 0.0547(11) -0.0041(9) -0.0080(9) -0.0050(9)
C13 0.0498(11) 0.0475(10) 0.0527(11) -0.0016(8) -0.0024(9) -0.0068(8)
C14 0.0552(12) 0.0441(10) 0.0616(12) -0.0007(9) -0.0009(10) -0.0037(9)
C15 0.0588(12) 0.0414(10) 0.0664(13) -0.0022(9) 0.0010(10) -0.0098(9)
C16 0.0811(17) 0.0474(12) 0.0872(17) 0.0025(11) 0.0077(14) -0.0166(12)
C17 0.119(3) 0.0678(17) 0.111(2) -0.0117(16) 0.022(2) -0.0447(17)
C18 0.199(6) 0.065(2) 0.074(3) 0.010(3) 0.041(3) -0.023(2)
C19 0.153(6) 0.113(5) 0.272(9) -0.012(4) 0.016(6) -0.119(6)
Cl1A 0.0607(3) 0.0530(3) 0.0560(3) -0.0081(2) 0.0013(2) -0.0012(2)
O1A 0.0374(6) 0.0425(6) 0.0453(7) -0.0005(5) 0.0027(5) -0.0113(5)
N1A 0.0302(7) 0.0375(7) 0.0436(7) 0.0013(5) -0.0006(6) -0.0170(6)
N2A 0.0275(7) 0.0388(7) 0.0432(8) 0.0019(5) 0.0023(6) -0.0156(6)
C1A 0.0293(8) 0.0379(8) 0.0411(8) -0.0019(6) -0.0028(6) -0.0193(7)
C2A 0.0279(7) 0.0385(8) 0.0415(8) -0.0033(6) -0.0005(6) -0.0195(7)
C3A 0.0311(8) 0.0373(8) 0.0486(9) -0.0009(6) -0.0024(7) -0.0169(7)
C4A 0.0403(9) 0.0410(9) 0.0438(9) -0.0081(7) -0.0021(7) -0.0131(7)
C5A 0.0347(9) 0.0524(10) 0.0443(9) -0.0101(7) 0.0051(7) -0.0196(8)
C6A 0.0277(8) 0.0484(9) 0.0462(9) -0.0004(7) 0.0000(7) -0.0229(8)
C7A 0.0307(8) 0.0373(8) 0.0428(9) -0.0025(6) -0.0016(7) -0.0180(7)
C11A 0.0311(8) 0.0411(9) 0.0470(9) 0.0034(6) -0.0060(7) -0.0182(7)
C12A 0.0327(8) 0.0385(8) 0.0512(10) 0.0006(6) -0.0060(7) -0.0180(7)
C13A 0.0365(9) 0.0385(9) 0.0480(10) 0.0032(7) -0.0047(7) -0.0146(7)
C14A 0.0437(10) 0.0408(9) 0.0598(11) 0.0029(7) -0.0064(8) -0.0206(8)
C15A 0.0428(10) 0.0432(9) 0.0617(12) 0.0037(8) -0.0047(8) -0.0229(9)
C16A 0.0442(10) 0.0466(10) 0.0686(13) 0.0046(8) -0.0058(9) -0.0270(9)
C17A 0.0435(10) 0.0449(10) 0.0684(13) 0.0037(8) -0.0053(9) -0.0260(9)
C18A 0.0461(11) 0.0578(12) 0.0918(16) 0.0046(9) -0.0058(10) -0.0428(12)
C19A 0.0532(12) 0.0552(12) 0.1005(18) 0.0067(9) -0.0053(12) -0.0434(13)

loop_
_atom_type_symbol
_atom_type_description
_atom_type_scat_dispersion_real
_atom_type_scat_dispersion_imag
_atom_type_scat_source
C C 0.0181 0.0091 'International Tables Vol C Tables 4.2.6.8 and 6.1.1.4'
H H 0.0000 0.0000 'International Tables Vol C Tables 4.2.6.8 and 6.1.1.4'
Cl Cl 0.3639 0.7018 'International Tables Vol C Tables 4.2.6.8 and 6.1.1.4'
N N 0.0311 0.0180 'International Tables Vol C Tables 4.2.6.8 and 6.1.1.4'
O O 0.0492 0.0322 'International Tables Vol C Tables 4.2.6.8 and 6.1.1.4'

loop_
_geom_angle_atom_site_label_1
_geom_angle_atom_site_label_2
_geom_angle_atom_site_label_3
_geom_angle
C7 N1 C1 109.15(15)
C7 N1 C11 121.78(16)
C1 N1 C11 128.50(16)
C7 N2 C2 110.23(16)
C7 N2 H2 123.3(15)
C2 N2 H2 126.5(15)
C6 C1 N1 132.18(18)
C6 C1 C2 121.04(17)
N1 C1 C2 106.78(15)
C3 C2 N2 131.50(17)
C3 C2 C1 121.83(16)
N2 C2 C1 106.67(16)
C2 C3 C4 116.14(17)
C2 C3 H3 121.9
C4 C3 H3 121.9
C5 C4 C3 123.14(17)
C5 C4 Cl1 118.22(14)
C3 C4 Cl1 118.63(15)
C4 C5 C6 120.23(17)
C4 C5 H5 119.9
C6 C5 H5 119.9
C1 C6 C5 117.62(18)
C1 C6 H6 121.2
C5 C6 H6 121.2
O1 C7 N2 127.51(18)
O1 C7 N1 125.34(18)
N2 C7 N1 107.16(15)
N1 C11 C12 113.94(16)
N1 C11 H11A 108.8
C12 C11 H11A 108.8
N1 C11 H11B 108.8
C12 C11 H11B 108.8
H11A C11 H11B 107.7
C13 C12 C11 115.51(17)
C13 C12 H12A 108.4
C11 C12 H12A 108.4
C13 C12 H12B 108.4
C11 C12 H12B 108.4
H12A C12 H12B 107.5
C12 C13 C14 112.76(17)
C12 C13 H13A 109.0
C14 C13 H13A 109.0
C12 C13 H13B 109.0
C14 C13 H13B 109.0
H13A C13 H13B 107.8
C15 C14 C13 114.34(17)
C15 C14 H14A 108.7
C13 C14 H14A 108.7
C15 C14 H14B 108.7
C13 C14 H14B 108.7
H14A C14 H14B 107.6
C14 C15 C16 113.1(2)
C14 C15 H15A 109.0
C16 C15 H15A 109.0
C14 C15 H15B 109.0
C16 C15 H15B 109.0
H15A C15 H15B 107.8
C17 C16 C15 114.6(2)
C17 C16 H16A 108.6
C15 C16 H16A 108.6
C17 C16 H16B 108.6
C15 C16 H16B 108.6
H16A C16 H16B 107.6
C16 C17 C18' 128.3(6)
C16 C17 C18 109.5(3)
C18' C17 C18 35.5(5)
C16 C17 H17A 109.8
C18' C17 H17A 74.6
C18 C17 H17A 109.8
C16 C17 H17B 109.8
C18' C17 H17B 117.5
C18 C17 H17B 109.8
H17A C17 H17B 108.2
C16 C17 H17C 105.2
C18' C17 H17C 105.2
C18 C17 H17C 139.6
H17A C17 H17C 36.9
H17B C17 H17C 76.1
C16 C17 H17D 105.2
C18' C17 H17D 105.2
C18 C17 H17D 84.3
H17A C17 H17D 134.3
H17B C17 H17D 30.1
H17C C17 H17D 105.9
C19 C18 C17 117.6(5)
C19 C18 H18A 107.9
C17 C18 H18A 107.9
C19 C18 H18B 107.9
C17 C18 H18B 107.9
H18A C18 H18B 107.2
C18 C19 H19A 109.5
C18 C19 H19B 109.5
H19A C19 H19B 109.5
C18 C19 H19C 109.5
H19A C19 H19C 109.5
H19B C19 H19C 109.5
C19' C18' C17 126.9(12)
C19' C18' H18C 105.6
C17 C18' H18C 105.6
C19' C18' H18D 105.6
C17 C18' H18D 105.6
H18C C18' H18D 106.1
C18' C19' H19D 109.5
C18' C19' H19E 109.5
H19D C19' H19E 109.5
C18' C19' H19F 109.5
H19D C19' H19F 109.5
H19E C19' H19F 109.5
C7A N1A C1A 109.46(13)
C7A N1A C11A 123.64(14)
C1A N1A C11A 126.86(13)
C7A N2A C2A 109.97(13)
C7A N2A H2A 122.0(13)
C2A N2A H2A 127.7(13)
C6A C1A N1A 131.97(15)
C6A C1A C2A 121.06(15)
N1A C1A C2A 106.96(13)
C3A C2A N2A 131.38(14)
C3A C2A C1A 121.85(15)
N2A C2A C1A 106.77(14)
C2A C3A C4A 116.09(15)
C2A C3A H3A 122.0
C4A C3A H3A 122.0
C5A C4A C3A 123.16(16)
C5A C4A Cl1A 118.98(14)
C3A C4A Cl1A 117.85(13)
C4A C5A C6A 120.05(16)
C4A C5A H5A 120.0
C6A C5A H5A 120.0
C1A C6A C5A 117.78(15)
C1A C6A H6A 121.1
C5A C6A H6A 121.1
O1A C7A N2A 127.19(15)
O1A C7A N1A 125.98(15)
N2A C7A N1A 106.83(14)
N1A C11A C12A 113.23(14)
N1A C11A H11C 108.9
C12A C11A H11C 108.9
N1A C11A H11D 108.9
C12A C11A H11D 108.9
H11C C11A H11D 107.7
C11A C12A C13A 111.52(14)
C11A C12A H12C 109.3
C13A C12A H12C 109.3
C11A C12A H12D 109.3
C13A C12A H12D 109.3
H12C C12A H12D 108.0
C12A C13A C14A 112.85(15)
C12A C13A H13C 109.0
C14A C13A H13C 109.0
C12A C13A H13D 109.0
C14A C13A H13D 109.0
H13C C13A H13D 107.8
C15A C14A C13A 114.10(16)
C15A C14A H14C 108.7
C13A C14A H14C 108.7
C15A C14A H14D 108.7
C13A C14A H14D 108.7
H14C C14A H14D 107.6
C14A C15A C16A 113.61(16)
C14A C15A H15C 108.8
C16A C15A H15C 108.8
C14A C15A H15D 108.8
C16A C15A H15D 108.8
H15C C15A H15D 107.7
C15A C16A C17A 114.03(16)
C15A C16A H16C 108.7
C17A C16A H16C 108.7
C15A C16A H16D 108.7
C17A C16A H16D 108.7
H16C C16A H16D 107.6
C18A C17A C16A 114.01(17)
C18A C17A H17E 108.8
C16A C17A H17E 108.8
C18A C17A H17F 108.8
C16A C17A H17F 108.8
H17E C17A H17F 107.6
C19A C18A C17A 113.28(18)
C19A C18A H18E 108.9
C17A C18A H18E 108.9
C19A C18A H18F 108.9
C17A C18A H18F 108.9
H18E C18A H18F 107.7
C18A C19A H19G 109.5
C18A C19A H19H 109.5
H19G C19A H19H 109.5
C18A C19A H19I 109.5
H19G C19A H19I 109.5
H19H C19A H19I 109.5

loop_
_geom_bond_atom_site_label_1
_geom_bond_atom_site_label_2
_geom_bond_distance
Cl1 C4 1.7478(19)
O1 C7 1.236(2)
N1 C7 1.376(2)
N1 C1 1.395(2)
N1 C11 1.458(2)
N2 C7 1.363(2)
N2 C2 1.382(2)
N2 H2 0.83(2)
C1 C6 1.379(3)
C1 C2 1.405(3)
C2 C3 1.373(3)
C3 C4 1.388(3)
C3 H3 0.9300
C4 C5 1.381(3)
C5 C6 1.392(3)
C5 H5 0.9300
C6 H6 0.9300
C11 C12 1.515(3)
C11 H11A 0.9700
C11 H11B 0.9700
C12 C13 1.514(3)
C12 H12A 0.9700
C12 H12B 0.9700
C13 C14 1.523(3)
C13 H13A 0.9700
C13 H13B 0.9700
C14 C15 1.512(3)
C14 H14A 0.9700
C14 H14B 0.9700
C15 C16 1.517(3)
C15 H15A 0.9700
C15 H15B 0.9700
C16 C17 1.492(4)
C16 H16A 0.9700
C16 H16B 0.9700
C17 C18' 1.543(11)
C17 C18 1.566(5)
C17 H17A 0.9700
C17 H17B 0.9700
C17 H17C 0.9700
C17 H17D 0.9700
C18 C19 1.282(7)
C18 H18A 0.9700
C18 H18B 0.9700
C19 H19A 0.9600
C19 H19B 0.9600
C19 H19C 0.9600
C18' C19' 1.202(12)
C18' H18C 0.9700
C18' H18D 0.9700
C19' H19D 0.9600
C19' H19E 0.9600
C19' H19F 0.9600
Cl1A C4A 1.7435(18)
O1A C7A 1.234(2)
N1A C7A 1.376(2)
N1A C1A 1.389(2)
N1A C11A 1.457(2)
N2A C7A 1.370(2)
N2A C2A 1.385(2)
N2A H2A 0.85(2)
C1A C6A 1.383(2)
C1A C2A 1.400(2)
C2A C3A 1.376(2)
C3A C4A 1.391(2)
C3A H3A 0.9300
C4A C5A 1.383(2)
C5A C6A 1.389(3)
C5A H5A 0.9300
C6A H6A 0.9300
C11A C12A 1.521(2)
C11A H11C 0.9700
C11A H11D 0.9700
C12A C13A 1.522(2)
C12A H12C 0.9700
C12A H12D 0.9700
C13A C14A 1.523(2)
C13A H13C 0.9700
C13A H13D 0.9700
C14A C15A 1.519(2)
C14A H14C 0.9700
C14A H14D 0.9700
C15A C16A 1.519(3)
C15A H15C 0.9700
C15A H15D 0.9700
C16A C17A 1.521(2)
C16A H16C 0.9700
C16A H16D 0.9700
C17A C18A 1.517(3)
C17A H17E 0.9700
C17A H17F 0.9700
C18A C19A 1.512(3)
C18A H18E 0.9700
C18A H18F 0.9700
C19A H19G 0.9600
C19A H19H 0.9600
C19A H19I 0.9600

loop_
_geom_hbond_atom_site_label_D
_geom_hbond_atom_site_label_H
_geom_hbond_atom_site_label_A
_geom_hbond_site_symmetry_A
_geom_hbond_distance_DH
_geom_hbond_distance_HA
_geom_hbond_distance_DA
_geom_hbond_angle_DHA
N2 H2 O1 2_776 0.83(2) 1.96(2) 2.778(2) 170(2)
N2A H2A O1A 2_855 0.85(2) 1.95(2) 2.7937(18) 171.1(19)

loop_
_geom_torsion_atom_site_label_1
_geom_torsion_atom_site_label_2
_geom_torsion_atom_site_label_3
_geom_torsion_atom_site_label_4
_geom_torsion
C7 N1 C1 C6 -179.22(18)
C11 N1 C1 C6 -7.9(3)
C7 N1 C1 C2 0.62(18)
C11 N1 C1 C2 171.91(16)
C7 N2 C2 C3 -179.52(17)
C7 N2 C2 C1 0.68(18)
C6 C1 C2 C3 -0.7(3)
N1 C1 C2 C3 179.40(14)
C6 C1 C2 N2 179.08(15)
N1 C1 C2 N2 -0.78(18)
N2 C2 C3 C4 -178.71(17)
C1 C2 C3 C4 1.1(2)
C2 C3 C4 C5 -0.7(2)
C2 C3 C4 Cl1 -179.55(12)
C3 C4 C5 C6 -0.1(3)
Cl1 C4 C5 C6 178.81(13)
N1 C1 C6 C5 179.77(17)
C2 C1 C6 C5 0.0(2)
C4 C5 C6 C1 0.4(3)
C2 N2 C7 O1 179.57(17)
C2 N2 C7 N1 -0.30(19)
C1 N1 C7 O1 179.92(16)
C11 N1 C7 O1 7.9(3)
C1 N1 C7 N2 -0.20(18)
C11 N1 C7 N2 -172.19(15)
C7 N1 C11 C12 -93.8(2)
C1 N1 C11 C12 95.8(2)
N1 C11 C12 C13 -73.8(2)
C11 C12 C13 C14 -178.88(17)
C12 C13 C14 C15 177.21(18)
C13 C14 C15 C16 176.70(19)
C14 C15 C16 C17 177.7(2)
C15 C16 C17 C18' 151.9(8)
C15 C16 C17 C18 -173.2(3)
C16 C17 C18 C19 178.6(6)
C18' C17 C18 C19 -51.9(10)
C16 C17 C18' C19' 26(2)
C18 C17 C18' C19' -42.3(13)
C7A N1A C1A C6A -177.64(17)
C11A N1A C1A C6A -0.1(3)
C7A N1A C1A C2A 0.82(18)
C11A N1A C1A C2A 178.39(14)
C7A N2A C2A C3A 178.36(17)
C7A N2A C2A C1A -0.95(18)
C6A C1A C2A C3A -0.6(2)
N1A C1A C2A C3A -179.32(14)
C6A C1A C2A N2A 178.74(15)
N1A C1A C2A N2A 0.07(17)
N2A C2A C3A C4A -178.81(16)
C1A C2A C3A C4A 0.4(2)
C2A C3A C4A C5A 0.0(3)
C2A C3A C4A Cl1A -179.05(12)
C3A C4A C5A C6A -0.3(3)
Cl1A C4A C5A C6A 178.81(13)
N1A C1A C6A C5A 178.69(16)
C2A C1A C6A C5A 0.4(2)
C4A C5A C6A C1A 0.0(3)
C2A N2A C7A O1A -178.60(16)
C2A N2A C7A N1A 1.45(18)
C1A N1A C7A O1A 178.65(15)
C11A N1A C7A O1A 1.0(3)
C1A N1A C7A N2A -1.40(18)
C11A N1A C7A N2A -179.06(14)
C7A N1A C11A C12A -101.69(18)
C1A N1A C11A C12A 81.1(2)
N1A C11A C12A C13A -172.36(14)
C11A C12A C13A C14A 176.96(15)
C12A C13A C14A C15A -172.27(16)
C13A C14A C15A C16A -179.44(17)
C14A C15A C16A C17A -175.42(18)
C15A C16A C17A C18A 178.20(19)
C16A C17A C18A C19A -175.7(2)
